data_7102771
loop_
_publ_author_name
'Liu, Kuan-Miao'
'Chau, Chi-Min'
'Sha, Chin-Kang'

_publ_section_title
;
 Intermolecular radical addition reactions of \a-iodo cycloalkenones and a
 synthetic study of the formal synthesis of enantiopure fawcettimine
;
_journal_coden_ASTM CHCOFS
_journal_issue 1
_journal_name_full
;
 Chemical Communications (Cambridge, United Kingdom)
;
_journal_page_first 91
_journal_page_last 93
_journal_paper_doi 10.1039/b714078a
_journal_year 2008
_chemical_formula_sum 'C17 H27 N O Si'
_chemical_formula_weight 289.49
_space_group_IT_number 14
_symmetry_cell_setting monoclinic
_symmetry_space_group_name_Hall '-P 2ybc'
_symmetry_space_group_name_H-M 'P 1 21/c 1'
_atom_sites_solution_hydrogens geom
_atom_sites_solution_primary direct
_atom_sites_solution_secondary difmap
_audit_creation_method SHELXL-97
_cell_angle_alpha 90.00
_cell_angle_beta 95.921(2)
_cell_angle_gamma 90.00
_cell_formula_units_Z 4
_cell_length_a 11.6687(8)
_cell_length_b 12.3423(9)
_cell_length_c 12.2850(9)
_cell_measurement_reflns_used 5012
_cell_measurement_temperature 296(2)
_cell_measurement_theta_max 25
_cell_measurement_theta_min 2.5
_cell_volume 1759.8(2)
_computing_cell_refinement 'Bruker SMART'
_computing_data_collection 'Bruker SMART'
_computing_data_reduction 'Bruker SHELXTL'
_computing_molecular_graphics 'Bruker SHELXTL'
_computing_publication_material 'Bruker SHELXTL'
_computing_structure_refinement 'SHELXL-97 (Sheldrick, 1997)'
_computing_structure_solution 'SHELXS-97 (Sheldrick, 1990)'
_diffrn_ambient_temperature 296(2)
_diffrn_measured_fraction_theta_full 0.898
_diffrn_measured_fraction_theta_max 0.898
_diffrn_measurement_device_type 'CCD area detector'
_diffrn_measurement_method 'phi and omega scans'
_diffrn_radiation_monochromator graphite
_diffrn_radiation_source 'fine-focus sealed tube'
_diffrn_radiation_type MoK\a
_diffrn_radiation_wavelength 0.71073
_diffrn_reflns_av_R_equivalents 0.0201
_diffrn_reflns_av_sigmaI/netI 0.0213
_diffrn_reflns_limit_h_max 10
_diffrn_reflns_limit_h_min -14
_diffrn_reflns_limit_k_max 15
_diffrn_reflns_limit_k_min -16
_diffrn_reflns_limit_l_max 15
_diffrn_reflns_limit_l_min -13
_diffrn_reflns_number 10218
_diffrn_reflns_theta_full 28.26
_diffrn_reflns_theta_max 28.26
_diffrn_reflns_theta_min 1.75
_exptl_absorpt_coefficient_mu 0.131
_exptl_absorpt_correction_T_max 0.98096
_exptl_absorpt_correction_T_min 0.88685
_exptl_absorpt_correction_type empirical
_exptl_crystal_colour Colourless
_exptl_crystal_density_diffrn 1.093
_exptl_crystal_density_meas ?
_exptl_crystal_density_method .
_exptl_crystal_description Columnar
_exptl_crystal_F_000 632
_exptl_crystal_size_max 0.7
_exptl_crystal_size_mid 0.5
_exptl_crystal_size_min 0.4
_refine_diff_density_max 0.278
_refine_diff_density_min -0.181
_refine_diff_density_rms 0.040
_refine_ls_extinction_method none
_refine_ls_goodness_of_fit_ref 1.056
_refine_ls_hydrogen_treatment constr
_refine_ls_matrix_type full
_refine_ls_number_parameters 181
_refine_ls_number_reflns 3920
_refine_ls_number_restraints 0
_refine_ls_restrained_S_all 1.056
_refine_ls_R_factor_all 0.0577
_refine_ls_R_factor_gt 0.0463
_refine_ls_shift/su_max 0.000
_refine_ls_shift/su_mean 0.000
_refine_ls_structure_factor_coef Fsqd
_refine_ls_weighting_details 'calc w=1/[\s^2^(Fo^2^)+(0.0839P)^2^+0.1976P] where P=(Fo^2^+2Fc^2^)/3'
_refine_ls_weighting_scheme calc
_refine_ls_wR_factor_gt 0.1348
_refine_ls_wR_factor_ref 0.1435
_reflns_number_gt 3064
_reflns_number_total 3920
_reflns_threshold_expression >2sigma(I)
_cod_data_source_file b714078a.txt
_cod_data_source_block jn20m
_cod_depositor_comments
;
The following automatic conversions were performed:
'_symmetry_cell_setting' value 'Monoclinic' changed to 'monoclinic'
according to '/home/saulius/struct/CIF-dictionaries/cif_core.dic'
dictionary named 'cif_core.dic' version 2.4.1 from 2010-06-29.

Automatic conversion script
Id: cif_fix_enum 1527 2010-12-29 10:47:43Z saulius 
;
_cod_original_sg_symbol_H-M P2(1)/c
_cod_database_code 7102771

loop_
_symmetry_equiv_pos_as_xyz
'x, y, z'
'-x, y+1/2, -z+1/2'
'-x, -y, -z'
'x, -y-1/2, z-1/2'

loop_
_atom_site_label
_atom_site_type_symbol
_atom_site_fract_x
_atom_site_fract_y
_atom_site_fract_z
_atom_site_U_iso_or_equiv
_atom_site_adp_type
_atom_site_occupancy
_atom_site_symmetry_multiplicity
_atom_site_calc_flag
_atom_site_refinement_flags
_atom_site_disorder_assembly
_atom_site_disorder_group
Si1 Si 0.11459(4) 0.21744(4) 0.28183(4) 0.05530(17) Uani 1 1 d . . .
O1 O 0.43214(10) 0.36205(10) 0.58786(9) 0.0569(3) Uani 1 1 d . . .
N1 N 0.24742(16) -0.06355(14) 0.41648(19) 0.0904(6) Uani 1 1 d . . .
C1 C 0.44350(13) 0.14973(11) 0.44326(12) 0.0449(3) Uani 1 1 d . . .
C2 C 0.33656(12) 0.12047(11) 0.36502(12) 0.0433(3) Uani 1 1 d . . .
C3A C 0.34075(12) 0.31525(11) 0.37034(11) 0.0409(3) Uani 1 1 d . . .
C3 C 0.25582(12) 0.21923(11) 0.37384(12) 0.0421(3) Uani 1 1 d . . .
C4 C 0.36219(15) 0.36041(13) 0.25706(13) 0.0537(4) Uani 1 1 d . . .
C5 C 0.49020(14) 0.38778(14) 0.26843(13) 0.0540(4) Uani 1 1 d . . .
C5A C 0.54370(13) 0.29041(12) 0.33131(12) 0.0458(3) Uani 1 1 d . . .
C6 C 0.67137(14) 0.29728(14) 0.37292(14) 0.0547(4) Uani 1 1 d . . .
C7 C 0.69695(13) 0.37237(13) 0.47050(14) 0.0521(4) Uani 1 1 d . . .
C8 C 0.62791(14) 0.33356(13) 0.56240(13) 0.0521(4) Uani 1 1 d . . .
C9 C 0.50149(13) 0.32756(11) 0.52922(11) 0.0416(3) Uani 1 1 d . . .
C9A C 0.46131(11) 0.27189(11) 0.42073(11) 0.0381(3) Uani 1 1 d . . .
C10 C 0.28603(15) 0.01661(13) 0.39340(16) 0.0580(4) Uani 1 1 d . . .
C11 C 0.13376(18) 0.1459(2) 0.15142(18) 0.0868(7) Uani 1 1 d . . .
C12 C 0.0605(2) 0.35634(19) 0.2565(3) 0.1127(11) Uani 1 1 d . . .
C13 C 0.00795(17) 0.14259(18) 0.3549(2) 0.0815(6) Uani 1 1 d . . .
C14 C 0.82523(15) 0.37430(18) 0.51077(19) 0.0746(6) Uani 1 1 d . . .
H1A H 0.3163 0.3755 0.4168 0.080 Uiso 1 1 d . . .
H2A H 0.3423 0.3080 0.2011 0.080 Uiso 1 1 d . . .
H2B H 0.3121 0.4210 0.2342 0.080 Uiso 1 1 d . . .
H3A H 0.5208 0.3983 0.1995 0.080 Uiso 1 1 d . . .
H3B H 0.5030 0.4559 0.3104 0.080 Uiso 1 1 d . . .
H4A H 0.5304 0.2303 0.2824 0.080 Uiso 1 1 d . . .
H5A H 0.7098 0.3178 0.3141 0.080 Uiso 1 1 d . . .
H5B H 0.6970 0.2256 0.3978 0.080 Uiso 1 1 d . . .
H6A H 0.6734 0.4455 0.4484 0.080 Uiso 1 1 d . . .
H7A H 0.6391 0.3743 0.6204 0.080 Uiso 1 1 d . . .
H7B H 0.6527 0.2611 0.5847 0.080 Uiso 1 1 d . . .
H10A H 0.5161 0.1057 0.4339 0.080 Uiso 1 1 d . . .
H10B H 0.4262 0.1403 0.5185 0.080 Uiso 1 1 d . . .
H11A H 0.3584 0.1136 0.2961 0.080 Uiso 1 1 d . . .
H12A H 0.2353 0.2150 0.4432 0.080 Uiso 1 1 d . . .
H13A H 0.1044 0.3895 0.2109 0.080 Uiso 1 1 d . . .
H13B H -0.0169 0.3556 0.2157 0.080 Uiso 1 1 d . . .
H13C H 0.0674 0.3990 0.3163 0.080 Uiso 1 1 d . . .
H14A H 0.0592 0.1433 0.1021 0.080 Uiso 1 1 d . . .
H14B H 0.2043 0.1616 0.1218 0.080 Uiso 1 1 d . . .
H14C H 0.1531 0.0765 0.1723 0.080 Uiso 1 1 d . . .
H15A H -0.0606 0.1458 0.3190 0.080 Uiso 1 1 d . . .
H15B H 0.0417 0.0669 0.3699 0.080 Uiso 1 1 d . . .
H15C H -0.0050 0.1729 0.4224 0.080 Uiso 1 1 d . . .
H16A H 0.8710 0.4001 0.4535 0.080 Uiso 1 1 d . . .
H16B H 0.8539 0.3019 0.5402 0.080 Uiso 1 1 d . . .
H16C H 0.8355 0.4213 0.5707 0.080 Uiso 1 1 d . . .

loop_
_atom_site_aniso_label
_atom_site_aniso_U_11
_atom_site_aniso_U_22
_atom_site_aniso_U_33
_atom_site_aniso_U_23
_atom_site_aniso_U_13
_atom_site_aniso_U_12
Si1 0.0381(2) 0.0547(3) 0.0715(3) -0.0043(2) -0.0019(2) 0.00240(17)
O1 0.0543(7) 0.0729(8) 0.0439(6) -0.0130(5) 0.0069(5) 0.0051(5)
N1 0.0789(12) 0.0481(9) 0.1435(19) 0.0170(10) 0.0078(11) -0.0063(8)
C1 0.0468(8) 0.0402(7) 0.0465(8) 0.0017(6) -0.0005(6) 0.0040(6)
C2 0.0444(8) 0.0376(7) 0.0478(8) -0.0037(6) 0.0035(6) 0.0014(6)
C3A 0.0429(7) 0.0377(7) 0.0408(7) -0.0019(5) -0.0015(5) 0.0026(5)
C3 0.0420(7) 0.0392(7) 0.0454(8) -0.0029(6) 0.0056(6) 0.0027(6)
C4 0.0561(9) 0.0542(9) 0.0477(8) 0.0087(7) -0.0091(7) -0.0055(7)
C5 0.0576(9) 0.0606(9) 0.0424(8) 0.0087(7) -0.0021(6) -0.0123(7)
C5A 0.0483(8) 0.0508(8) 0.0385(7) -0.0052(6) 0.0053(6) -0.0020(6)
C6 0.0463(9) 0.0661(10) 0.0529(9) -0.0015(7) 0.0112(7) 0.0012(7)
C7 0.0413(8) 0.0515(9) 0.0620(10) 0.0007(7) -0.0029(7) -0.0006(6)
C8 0.0482(9) 0.0613(9) 0.0449(8) -0.0085(7) -0.0046(6) 0.0020(7)
C9 0.0480(8) 0.0404(7) 0.0359(7) -0.0010(6) 0.0021(6) 0.0009(6)
C9A 0.0392(7) 0.0383(7) 0.0359(7) -0.0014(5) 0.0007(5) 0.0016(5)
C10 0.0531(9) 0.0437(8) 0.0764(11) -0.0003(8) 0.0029(8) 0.0034(7)
C11 0.0551(11) 0.133(2) 0.0694(13) -0.0177(12) -0.0089(9) -0.0089(11)
C12 0.0625(14) 0.0721(14) 0.196(3) 0.0219(16) -0.0252(16) 0.0119(11)
C13 0.0498(10) 0.0871(14) 0.1097(17) -0.0163(12) 0.0182(10) -0.0090(9)
C14 0.0454(10) 0.0868(14) 0.0885(15) 0.0036(11) -0.0074(9) -0.0060(9)

loop_
_atom_type_symbol
_atom_type_description
_atom_type_scat_dispersion_real
_atom_type_scat_dispersion_imag
_atom_type_scat_source
C C 0.0033 0.0016 'International Tables Vol C Tables 4.2.6.8 and 6.1.1.4'
H H 0.0000 0.0000 'International Tables Vol C Tables 4.2.6.8 and 6.1.1.4'
N N 0.0061 0.0033 'International Tables Vol C Tables 4.2.6.8 and 6.1.1.4'
O O 0.0106 0.0060 'International Tables Vol C Tables 4.2.6.8 and 6.1.1.4'
Si Si 0.0817 0.0704 'International Tables Vol C Tables 4.2.6.8 and 6.1.1.4'

loop_
_geom_angle_atom_site_label_1
_geom_angle_atom_site_label_2
_geom_angle_atom_site_label_3
_geom_angle
_geom_angle_site_symmetry_1
_geom_angle_site_symmetry_3
_geom_angle_publ_flag
C12 Si1 C13 108.08(12) . . ?
C12 Si1 C11 111.40(15) . . ?
C13 Si1 C11 109.07(11) . . ?
C12 Si1 C3 110.53(9) . . ?
C13 Si1 C3 107.57(9) . . ?
C11 Si1 C3 110.09(8) . . ?
C2 C1 C9A 103.41(11) . . ?
C2 C1 H10A 115.7 . . ?
C9A C1 H10A 111.6 . . ?
C2 C1 H10B 109.3 . . ?
C9A C1 H10B 109.3 . . ?
H10A C1 H10B 107.4 . . ?
C10 C2 C1 112.13(13) . . ?
C10 C2 C3 114.07(12) . . ?
C1 C2 C3 103.38(11) . . ?
C10 C2 H11A 107.2 . . ?
C1 C2 H11A 108.4 . . ?
C3 C2 H11A 111.6 . . ?
C4 C3A C3 117.72(12) . . ?
C4 C3A C9A 104.86(12) . . ?
C3 C3A C9A 106.14(11) . . ?
C4 C3A H1A 109.2 . . ?
C3 C3A H1A 109.5 . . ?
C9A C3A H1A 109.0 . . ?
C3A C3 C2 101.80(11) . . ?
C3A C3 Si1 120.72(10) . . ?
C2 C3 Si1 116.43(9) . . ?
C3A C3 H12A 107.5 . . ?
C2 C3 H12A 104.0 . . ?
Si1 C3 H12A 105.1 . . ?
C5 C4 C3A 104.24(12) . . ?
C5 C4 H2A 112.3 . . ?
C3A C4 H2A 110.8 . . ?
C5 C4 H2B 114.2 . . ?
C3A C4 H2B 112.9 . . ?
H2A C4 H2B 102.6 . . ?
C4 C5 C5A 102.57(12) . . ?
C4 C5 H3A 113.5 . . ?
C5A C5 H3A 112.5 . . ?
C4 C5 H3B 109.3 . . ?
C5A C5 H3B 111.9 . . ?
H3A C5 H3B 107.1 . . ?
C6 C5A C5 117.36(13) . . ?
C6 C5A C9A 115.22(12) . . ?
C5 C5A C9A 102.92(12) . . ?
C6 C5A H4A 110.0 . . ?
C5 C5A H4A 105.2 . . ?
C9A C5A H4A 105.0 . . ?
C7 C6 C5A 113.78(13) . . ?
C7 C6 H5A 112.2 . . ?
C5A C6 H5A 106.8 . . ?
C7 C6 H5B 106.1 . . ?
C5A C6 H5B 108.2 . . ?
H5A C6 H5B 109.7 . . ?
C6 C7 C14 111.78(15) . . ?
C6 C7 C8 108.39(13) . . ?
C14 C7 C8 109.81(14) . . ?
C6 C7 H6A 108.6 . . ?
C14 C7 H6A 108.4 . . ?
C8 C7 H6A 109.9 . . ?
C9 C8 C7 113.28(12) . . ?
C9 C8 H7A 108.3 . . ?
C7 C8 H7A 112.1 . . ?
C9 C8 H7B 106.8 . . ?
C7 C8 H7B 109.4 . . ?
H7A C8 H7B 106.6 . . ?
O1 C9 C8 121.42(13) . . ?
O1 C9 C9A 120.74(13) . . ?
C8 C9 C9A 117.78(12) . . ?
C9 C9A C5A 113.25(11) . . ?
C9 C9A C1 108.41(11) . . ?
C5A C9A C1 111.98(11) . . ?
C9 C9A C3A 111.83(11) . . ?
C5A C9A C3A 105.44(11) . . ?
C1 C9A C3A 105.69(11) . . ?
N1 C10 C2 179.3(2) . . ?
Si1 C11 H14A 111.1 . . ?
Si1 C11 H14B 114.6 . . ?
H14A C11 H14B 120.2 . . ?
Si1 C11 H14C 104.5 . . ?
H14A C11 H14C 108.1 . . ?
H14B C11 H14C 95.7 . . ?
Si1 C12 H13A 108.9 . . ?
Si1 C12 H13B 110.9 . . ?
H13A C12 H13B 103.8 . . ?
Si1 C12 H13C 114.0 . . ?
H13A C12 H13C 103.5 . . ?
H13B C12 H13C 114.8 . . ?
Si1 C13 H15A 111.0 . . ?
Si1 C13 H15B 106.1 . . ?
H15A C13 H15B 116.6 . . ?
Si1 C13 H15C 114.1 . . ?
H15A C13 H15C 101.9 . . ?
H15B C13 H15C 107.4 . . ?
C7 C14 H16A 111.2 . . ?
C7 C14 H16B 112.3 . . ?
H16A C14 H16B 111.1 . . ?
C7 C14 H16C 107.8 . . ?
H16A C14 H16C 109.3 . . ?
H16B C14 H16C 104.9 . . ?

loop_
_geom_bond_atom_site_label_1
_geom_bond_atom_site_label_2
_geom_bond_distance
_geom_bond_site_symmetry_2
_geom_bond_publ_flag
Si1 C12 1.842(2) . ?
Si1 C13 1.854(2) . ?
Si1 C11 1.863(2) . ?
Si1 C3 1.9000(15) . ?
O1 C9 1.2146(18) . ?
N1 C10 1.135(2) . ?
C1 C2 1.537(2) . ?
C1 C9A 1.5508(19) . ?
C1 H10A 1.0229 . ?
C1 H10B 0.9736 . ?
C2 C10 1.468(2) . ?
C2 C3 1.5513(19) . ?
C2 H11A 0.9127 . ?
C3A C4 1.543(2) . ?
C3A C3 1.548(2) . ?
C3A C9A 1.5713(19) . ?
C3A H1A 0.9962 . ?
C3 H12A 0.9104 . ?
C4 C5 1.524(2) . ?
C4 H2A 0.9550 . ?
C4 H2B 0.9724 . ?
C5 C5A 1.527(2) . ?
C5 H3A 0.9617 . ?
C5 H3B 0.9901 . ?
C5A C6 1.527(2) . ?
C5A C9A 1.549(2) . ?
C5A H4A 0.9566 . ?
C6 C7 1.520(2) . ?
C6 H5A 0.9247 . ?
C6 H5B 0.9732 . ?
C7 C14 1.527(2) . ?
C7 C8 1.530(2) . ?
C7 H6A 0.9737 . ?
C8 C9 1.491(2) . ?
C8 H7A 0.8707 . ?
C8 H7B 0.9703 . ?
C9 C9A 1.5295(18) . ?
C11 H14A 1.0075 . ?
C11 H14B 0.9541 . ?
C11 H14C 0.9157 . ?
C12 H13A 0.8951 . ?
C12 H13B 0.9868 . ?
C12 H13C 0.9011 . ?
C13 H15A 0.8741 . ?
C13 H15B 1.0231 . ?
C13 H15C 0.9356 . ?
C14 H16A 0.9789 . ?
C14 H16B 1.0083 . ?
C14 H16C 0.9355 . ?
